data_7238938
loop_
_publ_author_name
'Wang, Qiang'
'Xu, Zhouqing'
'Fan, Xuesen'

_publ_section_title
;
 Selective synthesis of oxygen-containing heterocycles via tandem
 reactions of 1,2-allenic ketones with ethyl 4-chloroacetoacetate
;
_journal_issue 13
_journal_name_full 'RSC Advances'
_journal_page_first 4156
_journal_paper_doi 10.1039/c3ra23432k
_journal_volume 3
_journal_year 2013
_chemical_formula_moiety 'C32 H27 N4 O8'
_chemical_formula_sum 'C32 H27 N4 O8'
_chemical_formula_weight 595.58
_chemical_name_systematic
;
(E)-ethyl 2-(2-(2-(2,4-dinitrophenyl)hydrazono)-2-phenylethyl)-2,5-dimethyl-7-phenylbenzo[d][1,3]dioxole-4-carboxylate
;
_space_group_IT_number 2
_space_group_name_Hall '-P 1'
_space_group_name_H-M_alt 'P -1'
_symmetry_cell_setting triclinic
_symmetry_space_group_name_Hall '-P 1'
_symmetry_space_group_name_H-M 'P -1'
_atom_sites_solution_hydrogens geom
_atom_sites_solution_primary direct
_atom_sites_solution_secondary difmap
_audit_creation_method SHELXL-97
_cell_angle_alpha 80.76(3)
_cell_angle_beta 78.81(3)
_cell_angle_gamma 82.30(3)
_cell_formula_units_Z 2
_cell_length_a 10.085(2)
_cell_length_b 11.302(2)
_cell_length_c 13.269(3)
_cell_measurement_reflns_used 3933
_cell_measurement_temperature 293(2)
_cell_measurement_theta_max 25.0
_cell_measurement_theta_min 1.84
_cell_volume 1456.1(5)
_computing_cell_refinement 'Bruker XSCANS'
_computing_data_collection 'Bruker XSCANS'
_computing_data_reduction 'Bruker SHELXTL'
_computing_molecular_graphics 'Bruker SHELXTL'
_computing_publication_material 'Bruker SHELXTL'
_computing_structure_refinement 'SHELXL-97 (Sheldrick, 1997)'
_computing_structure_solution 'SHELXS-97 (Sheldrick, 1990)'
_diffrn_ambient_temperature 293(2)
_diffrn_measured_fraction_theta_full 0.998
_diffrn_measured_fraction_theta_max 0.998
_diffrn_measurement_device_type 'Bruker SMART APEX CCD'
_diffrn_measurement_method '\w scans'
_diffrn_radiation_monochromator graphite
_diffrn_radiation_source 'fine-focus sealed tube'
_diffrn_radiation_type MoK\a
_diffrn_radiation_wavelength 0.71073
_diffrn_reflns_av_R_equivalents 0.0316
_diffrn_reflns_av_sigmaI/netI 0.0381
_diffrn_reflns_limit_h_max 11
_diffrn_reflns_limit_h_min -11
_diffrn_reflns_limit_k_max 13
_diffrn_reflns_limit_k_min -13
_diffrn_reflns_limit_l_max 15
_diffrn_reflns_limit_l_min -15
_diffrn_reflns_number 14697
_diffrn_reflns_theta_full 25.00
_diffrn_reflns_theta_max 25.00
_diffrn_reflns_theta_min 1.84
_exptl_absorpt_coefficient_mu 0.099
_exptl_absorpt_correction_T_max 1.0000
_exptl_absorpt_correction_T_min 0.9452
_exptl_absorpt_correction_type multi-scan
_exptl_absorpt_process_details 'SADABS (Bruker, 2008)'
_exptl_crystal_colour red
_exptl_crystal_density_diffrn 1.358
_exptl_crystal_density_method 'not measured'
_exptl_crystal_description block
_exptl_crystal_F_000 622
_exptl_crystal_size_max 0.4
_exptl_crystal_size_mid 0.3
_exptl_crystal_size_min 0.2
_refine_diff_density_max 0.479
_refine_diff_density_min -0.165
_refine_diff_density_rms 0.038
_refine_ls_extinction_method none
_refine_ls_goodness_of_fit_ref 1.112
_refine_ls_hydrogen_treatment constr
_refine_ls_matrix_type full
_refine_ls_number_parameters 400
_refine_ls_number_reflns 5103
_refine_ls_number_restraints 0
_refine_ls_restrained_S_all 1.112
_refine_ls_R_factor_all 0.0884
_refine_ls_R_factor_gt 0.0691
_refine_ls_shift/su_max 0.000
_refine_ls_shift/su_mean 0.000
_refine_ls_structure_factor_coef Fsqd
_refine_ls_weighting_details 'calc w=1/[\s^2^(Fo^2^)+(0.0772P)^2^+0.3862P] where P=(Fo^2^+2Fc^2^)/3'
_refine_ls_weighting_scheme calc
_refine_ls_wR_factor_gt 0.1609
_refine_ls_wR_factor_ref 0.1756
_reflns_number_gt 4057
_reflns_number_total 5103
_reflns_threshold_expression >2sigma(I)
_cod_data_source_file c3ra23432k.txt
_cod_data_source_block 4aa
_cod_depositor_comments
;
The following automatic conversions were performed:

data item '_exptl_absorpt_correction_type' value 'Multi-scan' was
changed to 'multi-scan' in accordance with the
/home/saulius/struct/COD-crude-data/automatic-downloads/DataCite-retrospective/RSC/depositions/lib/dictionaries/cif_core.dic
dictionary named 'cif_core.dic' version 2.4.2 last updated on
2011-04-26.

Automatic conversion script
Id: cif_fix_values 6909 2019-04-08 15:41:33Z antanas 
;
_cod_original_sg_symbol_Hall -p1
_cod_original_sg_symbol_H-M P-1
_cod_database_code 7238938

loop_
_symmetry_equiv_pos_as_xyz
'x, y, z'
'-x, -y, -z'

loop_
_atom_site_label
_atom_site_type_symbol
_atom_site_fract_x
_atom_site_fract_y
_atom_site_fract_z
_atom_site_U_iso_or_equiv
_atom_site_adp_type
_atom_site_occupancy
_atom_site_symmetry_multiplicity
_atom_site_calc_flag
_atom_site_refinement_flags
O6 O 0.30560(16) 0.69617(15) 0.34375(13) 0.0466(5) Uani 1 1 d .
O5 O 0.18934(17) 0.63298(16) 0.50645(13) 0.0473(5) Uani 1 1 d .
N4 N 0.1535(2) 0.91895(19) 0.53675(16) 0.0464(5) Uani 1 1 d .
O7 O 0.5392(2) 0.72483(19) 0.21687(15) 0.0624(6) Uani 1 1 d .
N3 N 0.0682(2) 0.8525(2) 0.61184(16) 0.0500(6) Uani 1 1 d .
C7 C 0.1658(2) 0.8990(2) 0.44177(19) 0.0422(6) Uani 1 1 d .
C26 C 0.5252(3) 0.7096(2) 0.3954(2) 0.0446(6) Uani 1 1 d .
C4 C 0.0695(3) 0.8613(2) 0.71233(19) 0.0448(6) Uani 1 1 d .
C24 C 0.3230(2) 0.6453(2) 0.5119(2) 0.0420(6) Uani 1 1 d .
C25 C 0.3911(3) 0.6836(2) 0.41459(19) 0.0416(6) Uani 1 1 d .
C8 C 0.2656(3) 0.9675(2) 0.36556(19) 0.0426(6) Uani 1 1 d .
C14 C 0.0912(2) 0.8100(2) 0.40609(19) 0.0445(6) Uani 1 1 d .
H14A H 0.0720 0.8418 0.3375 0.053 Uiso 1 1 calc R
H14B H 0.0049 0.8021 0.4526 0.053 Uiso 1 1 calc R
N2 N -0.1017(2) 0.7120(2) 0.7789(2) 0.0583(6) Uani 1 1 d .
O4 O -0.1057(2) 0.6979(2) 0.68877(17) 0.0759(7) Uani 1 1 d .
C23 C 0.3827(3) 0.6257(2) 0.5991(2) 0.0449(6) Uani 1 1 d .
C27 C 0.5906(3) 0.6905(2) 0.4829(2) 0.0509(7) Uani 1 1 d .
C3 C -0.0088(3) 0.7909(2) 0.7956(2) 0.0476(6) Uani 1 1 d .
O8 O 0.6857(2) 0.8201(2) 0.27148(18) 0.0808(7) Uani 1 1 d .
C5 C 0.1491(3) 0.9404(2) 0.7398(2) 0.0528(7) Uani 1 1 d .
H5 H 0.1973 0.9916 0.6878 0.063 Uiso 1 1 calc R
C28 C 0.5200(3) 0.6485(2) 0.5788(2) 0.0526(7) Uani 1 1 d .
H28 H 0.5664 0.6342 0.6344 0.063 Uiso 1 1 calc R
O3 O -0.1737(3) 0.6620(2) 0.85311(18) 0.0867(8) Uani 1 1 d .
C13 C 0.2644(3) 0.9835(2) 0.2598(2) 0.0526(7) Uani 1 1 d .
H13 H 0.1980 0.9521 0.2353 0.063 Uiso 1 1 calc R
C6 C 0.1571(3) 0.9440(3) 0.8407(2) 0.0567(7) Uani 1 1 d .
H6 H 0.2098 0.9975 0.8568 0.068 Uiso 1 1 calc R
C1 C 0.0868(3) 0.8678(3) 0.9190(2) 0.0548(7) Uani 1 1 d .
C2 C 0.0023(3) 0.7936(2) 0.8974(2) 0.0539(7) Uani 1 1 d .
H2 H -0.0474 0.7453 0.9510 0.065 Uiso 1 1 calc R
C30 C 0.5935(3) 0.7578(2) 0.2904(2) 0.0516(7) Uani 1 1 d .
C9 C 0.3679(3) 1.0143(2) 0.3992(2) 0.0519(7) Uani 1 1 d .
H9 H 0.3714 1.0038 0.4696 0.062 Uiso 1 1 calc R
C10 C 0.4634(3) 1.0757(3) 0.3300(2) 0.0597(8) Uani 1 1 d .
H10 H 0.5307 1.1067 0.3539 0.072 Uiso 1 1 calc R
C17 C 0.2026(3) 0.5189(2) 0.7237(2) 0.0550(7) Uani 1 1 d .
H17 H 0.1719 0.4979 0.6679 0.066 Uiso 1 1 calc R
C22 C 0.3112(3) 0.5873(2) 0.7055(2) 0.0488(7) Uani 1 1 d .
C12 C 0.3603(3) 1.0453(3) 0.1908(2) 0.0627(8) Uani 1 1 d .
H12 H 0.3579 1.0560 0.1202 0.075 Uiso 1 1 calc R
C11 C 0.4600(3) 1.0915(3) 0.2262(2) 0.0635(8) Uani 1 1 d .
H11 H 0.5247 1.1332 0.1794 0.076 Uiso 1 1 calc R
C19 C 0.1817(4) 0.5125(3) 0.9069(2) 0.0718(9) Uani 1 1 d .
H19 H 0.1387 0.4872 0.9740 0.086 Uiso 1 1 calc R
C21 C 0.3518(3) 0.6182(3) 0.7917(2) 0.0637(8) Uani 1 1 d .
H21 H 0.4236 0.6649 0.7822 0.076 Uiso 1 1 calc R
N1 N 0.1028(3) 0.8650(3) 1.0263(2) 0.0758(8) Uani 1 1 d .
O2 O 0.0425(3) 0.7963(3) 1.09373(19) 0.1106(10) Uani 1 1 d .
C18 C 0.1392(3) 0.4814(3) 0.8236(2) 0.0688(9) Uani 1 1 d .
H18 H 0.0671 0.4348 0.8344 0.083 Uiso 1 1 calc R
C29 C 0.7372(3) 0.7144(3) 0.4741(3) 0.0714(9) Uani 1 1 d .
H29A H 0.7420 0.7997 0.4669 0.107 Uiso 1 1 calc R
H29B H 0.7913 0.6829 0.4145 0.107 Uiso 1 1 calc R
H29C H 0.7709 0.6757 0.5354 0.107 Uiso 1 1 calc R
C31 C 0.5917(3) 0.7690(3) 0.1101(2) 0.0728(9) Uani 1 1 d .
H31A H 0.6867 0.7388 0.0918 0.087 Uiso 1 1 calc R
H31B H 0.5839 0.8564 0.0992 0.087 Uiso 1 1 calc R
C20 C 0.2871(4) 0.5806(3) 0.8908(2) 0.0736(9) Uani 1 1 d .
H20 H 0.3158 0.6020 0.9473 0.088 Uiso 1 1 calc R
O1 O 0.1771(3) 0.9337(3) 1.04352(19) 0.1020(9) Uani 1 1 d .
C32 C 0.5082(5) 0.7240(4) 0.0466(3) 0.1042(14) Uani 1 1 d .
H32A H 0.5024 0.6393 0.0681 0.156 Uiso 1 1 calc R
H32B H 0.5496 0.7372 -0.0253 0.156 Uiso 1 1 calc R
H32C H 0.4186 0.7664 0.0558 0.156 Uiso 1 1 calc R
C15 C 0.1708(2) 0.6848(2) 0.40248(19) 0.0442(6) Uani 1 1 d .
C16 C 0.1036(3) 0.6007(3) 0.3564(2) 0.0596(8) Uani 1 1 d .
H16A H 0.1615 0.5265 0.3511 0.089 Uiso 1 1 calc R
H16B H 0.0881 0.6372 0.2886 0.089 Uiso 1 1 calc R
H16C H 0.0184 0.5848 0.4000 0.089 Uiso 1 1 calc R

loop_
_atom_site_aniso_label
_atom_site_aniso_U_11
_atom_site_aniso_U_22
_atom_site_aniso_U_33
_atom_site_aniso_U_23
_atom_site_aniso_U_13
_atom_site_aniso_U_12
O6 0.0394(10) 0.0589(11) 0.0428(10) -0.0037(8) -0.0097(8) -0.0103(8)
O5 0.0422(10) 0.0560(11) 0.0449(10) 0.0034(8) -0.0121(8) -0.0158(8)
N4 0.0486(13) 0.0488(13) 0.0402(12) -0.0027(10) -0.0026(10) -0.0115(10)
O7 0.0550(12) 0.0768(14) 0.0531(12) -0.0031(10) -0.0017(10) -0.0171(10)
N3 0.0544(14) 0.0581(14) 0.0362(12) -0.0005(10) -0.0044(10) -0.0137(11)
C7 0.0423(14) 0.0417(14) 0.0417(15) -0.0024(11) -0.0086(11) -0.0035(11)
C26 0.0383(14) 0.0400(14) 0.0573(16) -0.0116(12) -0.0095(12) -0.0033(11)
C4 0.0440(15) 0.0473(15) 0.0422(15) -0.0045(12) -0.0065(11) -0.0052(12)
C24 0.0385(14) 0.0386(13) 0.0516(16) -0.0043(11) -0.0142(12) -0.0068(11)
C25 0.0444(14) 0.0378(14) 0.0455(15) -0.0067(11) -0.0139(12) -0.0054(11)
C8 0.0466(15) 0.0392(14) 0.0409(14) -0.0037(11) -0.0071(11) -0.0039(11)
C14 0.0377(14) 0.0556(16) 0.0420(14) -0.0017(12) -0.0110(11) -0.0117(12)
N2 0.0626(16) 0.0565(15) 0.0536(15) 0.0012(12) -0.0052(12) -0.0160(12)
O4 0.0906(17) 0.0873(16) 0.0588(14) -0.0072(12) -0.0139(12) -0.0440(13)
C23 0.0532(16) 0.0367(14) 0.0472(15) -0.0044(11) -0.0161(12) -0.0041(12)
C27 0.0393(15) 0.0473(15) 0.0707(19) -0.0155(14) -0.0161(14) -0.0031(12)
C3 0.0491(16) 0.0490(15) 0.0442(15) -0.0061(12) -0.0053(12) -0.0076(12)
O8 0.0694(15) 0.0845(16) 0.0898(17) -0.0082(13) 0.0007(12) -0.0393(13)
C5 0.0562(17) 0.0535(16) 0.0492(16) -0.0093(13) -0.0037(13) -0.0133(13)
C28 0.0529(17) 0.0511(16) 0.0609(18) -0.0098(14) -0.0274(14) -0.0028(13)
O3 0.0907(17) 0.0997(18) 0.0672(15) 0.0135(13) -0.0002(13) -0.0514(15)
C13 0.0634(18) 0.0542(17) 0.0424(15) -0.0034(13) -0.0123(13) -0.0134(14)
C6 0.0571(18) 0.0611(18) 0.0560(18) -0.0172(14) -0.0105(14) -0.0095(14)
C1 0.0648(19) 0.0583(17) 0.0423(15) -0.0119(13) -0.0128(14) 0.0006(14)
C2 0.0594(18) 0.0530(17) 0.0435(16) -0.0014(13) -0.0017(13) -0.0026(13)
C30 0.0399(15) 0.0471(16) 0.0662(19) -0.0092(14) -0.0053(13) -0.0035(12)
C9 0.0569(17) 0.0547(17) 0.0462(15) -0.0040(13) -0.0110(13) -0.0145(13)
C10 0.0608(19) 0.0581(18) 0.0637(19) -0.0025(15) -0.0146(15) -0.0209(15)
C17 0.0670(19) 0.0515(16) 0.0482(16) -0.0003(13) -0.0151(14) -0.0130(14)
C22 0.0574(17) 0.0398(14) 0.0521(16) -0.0023(12) -0.0220(13) -0.0025(12)
C12 0.082(2) 0.0587(18) 0.0438(16) 0.0035(14) -0.0063(15) -0.0156(16)
C11 0.070(2) 0.0556(18) 0.062(2) 0.0043(15) -0.0029(16) -0.0220(15)
C19 0.089(3) 0.069(2) 0.0507(19) 0.0097(16) -0.0116(17) -0.0071(19)
C21 0.080(2) 0.0607(19) 0.0547(18) -0.0046(15) -0.0227(16) -0.0121(16)
N1 0.095(2) 0.084(2) 0.0496(17) -0.0197(16) -0.0166(16) 0.0060(17)
O2 0.160(3) 0.124(2) 0.0467(15) 0.0037(15) -0.0181(17) -0.030(2)
C18 0.078(2) 0.064(2) 0.063(2) 0.0044(16) -0.0136(17) -0.0179(17)
C29 0.0429(17) 0.088(2) 0.090(2) -0.0235(19) -0.0170(16) -0.0097(16)
C31 0.071(2) 0.080(2) 0.0546(19) 0.0071(16) 0.0076(16) -0.0079(18)
C20 0.099(3) 0.075(2) 0.0513(19) -0.0060(16) -0.0259(18) -0.010(2)
O1 0.129(2) 0.125(2) 0.0685(17) -0.0343(15) -0.0363(16) -0.0187(19)
C32 0.121(4) 0.128(4) 0.061(2) 0.004(2) -0.021(2) -0.018(3)
C15 0.0397(14) 0.0550(16) 0.0402(14) -0.0007(12) -0.0114(11) -0.0143(12)
C16 0.0613(19) 0.0656(19) 0.0610(18) -0.0122(15) -0.0194(15) -0.0223(15)

loop_
_atom_type_symbol
_atom_type_description
_atom_type_scat_dispersion_real
_atom_type_scat_dispersion_imag
_atom_type_scat_source
C C 0.0033 0.0016 'International Tables Vol C Tables 4.2.6.8 and 6.1.1.4'
H H 0.0000 0.0000 'International Tables Vol C Tables 4.2.6.8 and 6.1.1.4'
N N 0.0061 0.0033 'International Tables Vol C Tables 4.2.6.8 and 6.1.1.4'
O O 0.0106 0.0060 'International Tables Vol C Tables 4.2.6.8 and 6.1.1.4'

loop_
_geom_angle_atom_site_label_1
_geom_angle_atom_site_label_2
_geom_angle_atom_site_label_3
_geom_angle
C25 O6 C15 106.61(18)
C24 O5 C15 106.05(18)
C7 N4 N3 117.7(2)
C30 O7 C31 117.9(2)
C4 N3 N4 117.6(2)
N4 C7 C8 115.2(2)
N4 C7 C14 125.1(2)
C8 C7 C14 119.7(2)
C25 C26 C27 115.8(2)
C25 C26 C30 121.8(2)
C27 C26 C30 122.4(2)
N3 C4 C5 121.7(2)
N3 C4 C3 121.8(2)
C5 C4 C3 116.5(2)
C25 C24 C23 123.1(2)
C25 C24 O5 109.3(2)
C23 C24 O5 127.6(2)
O6 C25 C24 109.9(2)
O6 C25 C26 127.0(2)
C24 C25 C26 123.1(2)
C13 C8 C9 118.0(2)
C13 C8 C7 122.1(2)
C9 C8 C7 119.9(2)
C7 C14 C15 113.5(2)
C7 C14 H14A 108.9
C15 C14 H14A 108.9
C7 C14 H14B 108.9
C15 C14 H14B 108.9
H14A C14 H14B 107.7
O3 N2 O4 122.0(3)
O3 N2 C3 119.2(3)
O4 N2 C3 118.9(2)
C24 C23 C28 113.7(2)
C24 C23 C22 124.4(2)
C28 C23 C22 121.8(2)
C28 C27 C26 119.4(2)
C28 C27 C29 118.7(3)
C26 C27 C29 121.9(3)
C2 C3 C4 121.0(3)
C2 C3 N2 116.6(2)
C4 C3 N2 122.4(2)
C6 C5 C4 121.8(3)
C6 C5 H5 119.1
C4 C5 H5 119.1
C27 C28 C23 124.9(2)
C27 C28 H28 117.5
C23 C28 H28 117.5
C12 C13 C8 120.7(3)
C12 C13 H13 119.7
C8 C13 H13 119.7
C5 C6 C1 119.8(3)
C5 C6 H6 120.1
C1 C6 H6 120.1
C2 C1 C6 120.9(3)
C2 C1 N1 119.0(3)
C6 C1 N1 120.1(3)
C1 C2 C3 119.7(3)
C1 C2 H2 120.2
C3 C2 H2 120.2
O8 C30 O7 122.9(3)
O8 C30 C26 125.7(3)
O7 C30 C26 111.5(2)
C10 C9 C8 121.1(3)
C10 C9 H9 119.5
C8 C9 H9 119.5
C11 C10 C9 120.2(3)
C11 C10 H10 119.9
C9 C10 H10 119.9
C18 C17 C22 120.9(3)
C18 C17 H17 119.6
C22 C17 H17 119.6
C17 C22 C21 117.3(3)
C17 C22 C23 121.7(2)
C21 C22 C23 121.0(3)
C13 C12 C11 120.2(3)
C13 C12 H12 119.9
C11 C12 H12 119.9
C10 C11 C12 119.9(3)
C10 C11 H11 120.1
C12 C11 H11 120.1
C20 C19 C18 119.6(3)
C20 C19 H19 120.2
C18 C19 H19 120.2
C20 C21 C22 121.0(3)
C20 C21 H21 119.5
C22 C21 H21 119.5
O2 N1 O1 123.1(3)
O2 N1 C1 119.3(3)
O1 N1 C1 117.6(3)
C19 C18 C17 120.5(3)
C19 C18 H18 119.7
C17 C18 H18 119.7
C27 C29 H29A 109.5
C27 C29 H29B 109.5
H29A C29 H29B 109.5
C27 C29 H29C 109.5
H29A C29 H29C 109.5
H29B C29 H29C 109.5
O7 C31 C32 106.1(3)
O7 C31 H31A 110.5
C32 C31 H31A 110.5
O7 C31 H31B 110.5
C32 C31 H31B 110.5
H31A C31 H31B 108.7
C19 C20 C21 120.6(3)
C19 C20 H20 119.7
C21 C20 H20 119.7
C31 C32 H32A 109.5
C31 C32 H32B 109.5
H32A C32 H32B 109.5
C31 C32 H32C 109.5
H32A C32 H32C 109.5
H32B C32 H32C 109.5
O6 C15 O5 105.63(18)
O6 C15 C16 109.0(2)
O5 C15 C16 110.0(2)
O6 C15 C14 109.71(19)
O5 C15 C14 108.9(2)
C16 C15 C14 113.4(2)
C15 C16 H16A 109.5
C15 C16 H16B 109.5
H16A C16 H16B 109.5
C15 C16 H16C 109.5
H16A C16 H16C 109.5
H16B C16 H16C 109.5

loop_
_geom_bond_atom_site_label_1
_geom_bond_atom_site_label_2
_geom_bond_distance
O6 C25 1.374(3)
O6 C15 1.441(3)
O5 C24 1.390(3)
O5 C15 1.447(3)
N4 C7 1.295(3)
N4 N3 1.377(3)
O7 C30 1.330(3)
O7 C31 1.445(3)
N3 C4 1.356(3)
C7 C8 1.483(3)
C7 C14 1.515(3)
C26 C25 1.388(3)
C26 C27 1.417(4)
C26 C30 1.482(4)
C4 C5 1.410(4)
C4 C3 1.423(4)
C24 C25 1.372(4)
C24 C23 1.379(3)
C8 C13 1.388(3)
C8 C9 1.394(4)
C14 C15 1.533(4)
C14 H14A 0.9700
C14 H14B 0.9700
N2 O3 1.213(3)
N2 O4 1.240(3)
N2 C3 1.445(3)
C23 C28 1.409(4)
C23 C22 1.480(4)
C27 C28 1.378(4)
C27 C29 1.517(4)
C3 C2 1.383(4)
O8 C30 1.205(3)
C5 C6 1.363(4)
C5 H5 0.9300
C28 H28 0.9300
C13 C12 1.376(4)
C13 H13 0.9300
C6 C1 1.384(4)
C6 H6 0.9300
C1 C2 1.370(4)
C1 N1 1.458(4)
C2 H2 0.9300
C9 C10 1.372(4)
C9 H9 0.9300
C10 C11 1.368(4)
C10 H10 0.9300
C17 C18 1.382(4)
C17 C22 1.387(4)
C17 H17 0.9300
C22 C21 1.395(4)
C12 C11 1.381(4)
C12 H12 0.9300
C11 H11 0.9300
C19 C20 1.358(5)
C19 C18 1.370(4)
C19 H19 0.9300
C21 C20 1.377(4)
C21 H21 0.9300
N1 O2 1.211(4)
N1 O1 1.223(4)
C18 H18 0.9300
C29 H29A 0.9600
C29 H29B 0.9600
C29 H29C 0.9600
C31 C32 1.486(5)
C31 H31A 0.9700
C31 H31B 0.9700
C20 H20 0.9300
C32 H32A 0.9600
C32 H32B 0.9600
C32 H32C 0.9600
C15 C16 1.502(3)
C16 H16A 0.9600
C16 H16B 0.9600
C16 H16C 0.9600
